data_7108991
loop_
_publ_author_name
'Xu-Qiong Xiao'
'Hui Zhao'
'Zheng Xu'
'Guoqiao Lai'
'Xiao-Lin He'
'Zhifang Li'

_publ_section_title
;
 Reduction of the dihalocyclopentasilanes. A quest for a homocyclic
 silylene
;
_journal_name_full Chem.Commun.
_journal_page_first 2706
_journal_paper_doi 10.1039/c3cc00114h
_journal_volume 49
_journal_year 2013
_chemical_formula_moiety 'C16 H48 Cl2 Si9'
_chemical_formula_sum 'C16 H48 Cl2 Si9'
_chemical_formula_weight 564.25
_chemical_name_systematic
;
?
;
_space_group_IT_number 15
_symmetry_cell_setting monoclinic
_symmetry_space_group_name_Hall '-C 2yc'
_symmetry_space_group_name_H-M 'C 1 2/c 1'
_atom_sites_solution_hydrogens geom
_atom_sites_solution_primary direct
_atom_sites_solution_secondary difmap
_audit_creation_method SHELXL-97
_cell_angle_alpha 90.00
_cell_angle_beta 95.961(4)
_cell_angle_gamma 90.00
_cell_formula_units_Z 4
_cell_length_a 16.581(4)
_cell_length_b 9.272(2)
_cell_length_c 22.553(5)
_cell_measurement_reflns_used 5943
_cell_measurement_temperature 296(2)
_cell_measurement_theta_max 27.22
_cell_measurement_theta_min 2.52
_cell_volume 3448.5(14)
_computing_cell_refinement 'Bruker SAINT'
_computing_data_collection 'Bruker APEX2'
_computing_data_reduction 'Bruker SAINT'
_computing_molecular_graphics 'Bruker SHELXTL'
_computing_publication_material 'Bruker SHELXTL'
_computing_structure_refinement 'SHELXL-97 (Sheldrick, 1997)'
_computing_structure_solution 'SHELXS-97 (Sheldrick, 1990)'
_diffrn_ambient_temperature 296(2)
_diffrn_measured_fraction_theta_full 0.995
_diffrn_measured_fraction_theta_max 0.995
_diffrn_measurement_device_type 'Bruker APEX-II CCD'
_diffrn_measurement_method '\f and \w scans'
_diffrn_radiation_monochromator graphite
_diffrn_radiation_source 'fine-focus sealed tube'
_diffrn_radiation_type MoK\a
_diffrn_radiation_wavelength 0.71073
_diffrn_reflns_av_R_equivalents 0.0228
_diffrn_reflns_av_sigmaI/netI 0.0205
_diffrn_reflns_limit_h_max 16
_diffrn_reflns_limit_h_min -20
_diffrn_reflns_limit_k_max 11
_diffrn_reflns_limit_k_min -11
_diffrn_reflns_limit_l_max 27
_diffrn_reflns_limit_l_min -27
_diffrn_reflns_number 13337
_diffrn_reflns_theta_full 25.50
_diffrn_reflns_theta_max 25.50
_diffrn_reflns_theta_min 2.52
_diffrn_standards_number 0
_exptl_absorpt_coefficient_mu 0.506
_exptl_absorpt_correction_T_max 0.9418
_exptl_absorpt_correction_T_min 0.9056
_exptl_absorpt_correction_type multi-scan
_exptl_absorpt_process_details sadabs
_exptl_crystal_colour colourless
_exptl_crystal_density_diffrn 1.087
_exptl_crystal_density_method 'not measured'
_exptl_crystal_description prism
_exptl_crystal_F_000 1216
_exptl_crystal_size_max 0.20
_exptl_crystal_size_mid 0.15
_exptl_crystal_size_min 0.12
_refine_diff_density_max 0.360
_refine_diff_density_min -0.252
_refine_diff_density_rms 0.047
_refine_ls_extinction_method none
_refine_ls_goodness_of_fit_ref 1.043
_refine_ls_hydrogen_treatment constr
_refine_ls_matrix_type full
_refine_ls_number_parameters 131
_refine_ls_number_reflns 3210
_refine_ls_number_restraints 0
_refine_ls_restrained_S_all 1.043
_refine_ls_R_factor_all 0.0439
_refine_ls_R_factor_gt 0.0345
_refine_ls_shift/su_max 0.001
_refine_ls_shift/su_mean 0.000
_refine_ls_structure_factor_coef Fsqd
_refine_ls_weighting_details 'calc w=1/[\s^2^(Fo^2^)+(0.1000P)^2^+0.0000P] where P=(Fo^2^+2Fc^2^)/3'
_refine_ls_weighting_scheme calc
_refine_ls_wR_factor_gt 0.1178
_refine_ls_wR_factor_ref 0.1332
_reflns_number_gt 2654
_reflns_number_total 3210
_reflns_threshold_expression >2sigma(I)
_cod_data_source_file c3cc00114h.txt
_cod_data_source_block f101117e
_cod_original_cell_volume 3448.6(14)
_cod_original_sg_symbol_H-M C2/c
_cod_database_code 7108991

loop_
_symmetry_equiv_pos_as_xyz
'x, y, z'
'-x, y, -z+1/2'
'x+1/2, y+1/2, z'
'-x+1/2, y+1/2, -z+1/2'
'-x, -y, -z'
'x, -y, z-1/2'
'-x+1/2, -y+1/2, -z'
'x+1/2, -y+1/2, z-1/2'

loop_
_atom_site_label
_atom_site_type_symbol
_atom_site_fract_x
_atom_site_fract_y
_atom_site_fract_z
_atom_site_U_iso_or_equiv
_atom_site_adp_type
_atom_site_occupancy
_atom_site_symmetry_multiplicity
_atom_site_calc_flag
_atom_site_refinement_flags
Cl1 Cl 0.09854(5) 0.52940(7) 0.25417(3) 0.0764(3) Uani 1 1 d .
Si1 Si 0.0000 0.38796(7) 0.2500 0.0425(2) Uani 1 2 d S
Si2 Si 0.00279(3) 0.24863(5) 0.33709(2) 0.04094(19) Uani 1 1 d .
Si3 Si -0.01801(4) 0.01232(6) 0.29908(3) 0.0508(2) Uani 1 1 d .
Si4 Si -0.09957(5) 0.32451(7) 0.39526(3) 0.0615(2) Uani 1 1 d .
Si5 Si 0.13226(4) 0.27235(7) 0.38968(3) 0.0643(2) Uani 1 1 d .
C1 C -0.20386(18) 0.3065(4) 0.35452(17) 0.0986(10) Uani 1 1 d .
H1A H -0.2436 0.3329 0.3806 0.148 Uiso 1 1 calc R
H1B H -0.2126 0.2084 0.3418 0.148 Uiso 1 1 calc R
H1C H -0.2086 0.3688 0.3204 0.148 Uiso 1 1 calc R
C2 C -0.0821(2) 0.5178(3) 0.41741(13) 0.0841(9) Uani 1 1 d .
H2A H -0.1255 0.5504 0.4391 0.126 Uiso 1 1 calc R
H2B H -0.0802 0.5759 0.3823 0.126 Uiso 1 1 calc R
H2C H -0.0316 0.5262 0.4421 0.126 Uiso 1 1 calc R
C3 C -0.0954(3) 0.2081(4) 0.46357(14) 0.1188(14) Uani 1 1 d .
H3A H -0.0435 0.2187 0.4863 0.178 Uiso 1 1 calc R
H3B H -0.1032 0.1090 0.4519 0.178 Uiso 1 1 calc R
H3C H -0.1373 0.2368 0.4874 0.178 Uiso 1 1 calc R
C4 C 0.1533(2) 0.4631(3) 0.41372(13) 0.0902(10) Uani 1 1 d .
H4A H 0.1131 0.4943 0.4386 0.135 Uiso 1 1 calc R
H4B H 0.1517 0.5241 0.3792 0.135 Uiso 1 1 calc R
H4C H 0.2060 0.4688 0.4357 0.135 Uiso 1 1 calc R
C5 C 0.21143(18) 0.2130(4) 0.34112(18) 0.1029(11) Uani 1 1 d .
H5A H 0.2631 0.2071 0.3646 0.154 Uiso 1 1 calc R
H5B H 0.2145 0.2814 0.3095 0.154 Uiso 1 1 calc R
H5C H 0.1972 0.1200 0.3245 0.154 Uiso 1 1 calc R
C6 C 0.1393(2) 0.1562(4) 0.45838(15) 0.1134(13) Uani 1 1 d .
H6A H 0.1952 0.1442 0.4735 0.170 Uiso 1 1 calc R
H6B H 0.1157 0.0635 0.4485 0.170 Uiso 1 1 calc R
H6C H 0.1106 0.2015 0.4882 0.170 Uiso 1 1 calc R
C7 C 0.0440(2) -0.1241(3) 0.34602(13) 0.0860(9) Uani 1 1 d .
H7A H 0.0275 -0.1245 0.3856 0.129 Uiso 1 1 calc R
H7B H 0.1004 -0.0991 0.3478 0.129 Uiso 1 1 calc R
H7C H 0.0357 -0.2181 0.3286 0.129 Uiso 1 1 calc R
C8 C -0.12651(18) -0.0433(3) 0.29870(16) 0.0873(9) Uani 1 1 d .
H8A H -0.1346 -0.1348 0.2790 0.131 Uiso 1 1 calc R
H8B H -0.1608 0.0277 0.2779 0.131 Uiso 1 1 calc R
H8C H -0.1398 -0.0515 0.3390 0.131 Uiso 1 1 calc R

loop_
_atom_site_aniso_label
_atom_site_aniso_U_11
_atom_site_aniso_U_22
_atom_site_aniso_U_33
_atom_site_aniso_U_23
_atom_site_aniso_U_13
_atom_site_aniso_U_12
Cl1 0.1098(6) 0.0588(4) 0.0606(4) -0.0020(3) 0.0085(3) -0.0424(4)
Si1 0.0602(5) 0.0283(4) 0.0390(4) 0.000 0.0047(3) 0.000
Si2 0.0475(3) 0.0338(3) 0.0414(3) 0.00343(19) 0.0039(2) -0.0013(2)
Si3 0.0629(4) 0.0316(3) 0.0592(4) 0.0038(2) 0.0121(3) -0.0041(2)
Si4 0.0755(5) 0.0547(4) 0.0580(4) 0.0051(3) 0.0245(3) 0.0061(3)
Si5 0.0599(4) 0.0555(4) 0.0727(5) 0.0186(3) -0.0152(3) -0.0107(3)
C1 0.0655(18) 0.088(2) 0.146(3) -0.010(2) 0.0299(18) 0.0016(16)
C2 0.115(2) 0.0670(16) 0.0713(17) -0.0178(13) 0.0144(16) 0.0122(16)
C3 0.177(4) 0.103(3) 0.088(2) 0.0378(19) 0.067(2) 0.022(3)
C4 0.105(2) 0.0777(19) 0.0796(19) 0.0016(15) -0.0273(17) -0.0299(17)
C5 0.0532(16) 0.089(2) 0.166(3) 0.017(2) 0.0131(18) 0.0020(15)
C6 0.121(3) 0.110(2) 0.097(2) 0.051(2) -0.048(2) -0.034(2)
C7 0.128(3) 0.0449(14) 0.0853(18) 0.0174(13) 0.0103(17) 0.0136(15)
C8 0.0797(19) 0.0729(18) 0.113(2) -0.0196(17) 0.0284(17) -0.0322(15)

loop_
_atom_type_symbol
_atom_type_description
_atom_type_scat_dispersion_real
_atom_type_scat_dispersion_imag
_atom_type_scat_source
C C 0.0033 0.0016 'International Tables Vol C Tables 4.2.6.8 and 6.1.1.4'
H H 0.0000 0.0000 'International Tables Vol C Tables 4.2.6.8 and 6.1.1.4'
Si Si 0.0817 0.0704 'International Tables Vol C Tables 4.2.6.8 and 6.1.1.4'
Cl Cl 0.1484 0.1585 'International Tables Vol C Tables 4.2.6.8 and 6.1.1.4'

loop_
_geom_angle_atom_site_label_1
_geom_angle_atom_site_label_2
_geom_angle_atom_site_label_3
_geom_angle
_geom_angle_site_symmetry_1
_geom_angle_site_symmetry_3
Cl1 Si1 Cl1 102.26(6) . 2
Cl1 Si1 Si2 109.30(2) . 2
Cl1 Si1 Si2 111.12(2) 2 2
Cl1 Si1 Si2 111.12(2) . .
Cl1 Si1 Si2 109.30(2) 2 .
Si2 Si1 Si2 113.22(4) 2 .
Si1 Si2 Si5 107.94(3) . .
Si1 Si2 Si4 110.40(3) . .
Si5 Si2 Si4 111.31(4) . .
Si1 Si2 Si3 102.54(3) . .
Si5 Si2 Si3 111.13(3) . .
Si4 Si2 Si3 113.07(3) . .
C8 Si3 C7 106.61(15) . .
C8 Si3 Si3 109.50(11) . 2
C7 Si3 Si3 110.59(10) . 2
C8 Si3 Si2 111.16(10) . .
C7 Si3 Si2 111.56(10) . .
Si3 Si3 Si2 107.43(2) 2 .
C3 Si4 C2 109.87(16) . .
C3 Si4 C1 107.69(19) . .
C2 Si4 C1 108.93(15) . .
C3 Si4 Si2 108.51(12) . .
C2 Si4 Si2 109.45(11) . .
C1 Si4 Si2 112.35(11) . .
C4 Si5 C5 108.98(16) . .
C4 Si5 C6 108.00(16) . .
C5 Si5 C6 108.99(19) . .
C4 Si5 Si2 111.55(11) . .
C5 Si5 Si2 109.58(12) . .
C6 Si5 Si2 109.69(11) . .

loop_
_geom_bond_atom_site_label_1
_geom_bond_atom_site_label_2
_geom_bond_distance
_geom_bond_site_symmetry_2
Cl1 Si1 2.0896(8) .
Si1 Cl1 2.0896(8) 2
Si1 Si2 2.3474(7) 2
Si1 Si2 2.3474(7) .
Si2 Si5 2.3526(10) .
Si2 Si4 2.3579(9) .
Si2 Si3 2.3651(9) .
Si3 C8 1.871(3) .
Si3 C7 1.884(3) .
Si3 Si3 2.3519(13) 2
Si4 C3 1.877(3) .
Si4 C2 1.875(3) .
Si4 C1 1.879(3) .
Si5 C4 1.872(3) .
Si5 C5 1.877(3) .
Si5 C6 1.881(3) .
